data_4020316
loop_
_publ_author_name
'Xiaochuan Chen'
'Jinchun Chen'
'Michael De Paolis'
'Jieping Zhu'

_journal_name_full 'Journal of Organic Chemistry'
_journal_page_first 4397
_journal_page_last 4408
_journal_paper_doi 10.1021/jo050408k
_journal_volume 70
_journal_year 2005
_chemical_formula_moiety 'C18 H23 N O7'
_chemical_formula_structural 'C18 H23 N O7'
_chemical_formula_sum 'C18 H23 N O7'
_chemical_formula_weight 365.37
_chemical_name_common Paol02
_space_group_IT_number 19
_symmetry_cell_setting orthorhombic
_symmetry_space_group_name_Hall 'P 2ac 2ab'
_symmetry_space_group_name_H-M 'P 21 21 21'
_cell_angle_alpha 90.00
_cell_angle_beta 90.00
_cell_angle_gamma 90.00
_cell_formula_units_Z 4
_cell_length_a 5.513(6)
_cell_length_b 12.528(14)
_cell_length_c 26.192(23)
_cell_measurement_temperature 293(2)
_cell_volume 1809.0(32)
_diffrn_ambient_temperature 293(2)
_exptl_crystal_density_diffrn 1.342
_cod_depositor_comments
;
The following automatic conversions were performed:
'_symmetry_cell_setting' value 'Orthorhombic' changed to 'orthorhombic'
according to '/home/saulius/struct/CIF-dictionaries/cif_core.dic'
dictionary named 'cif_core.dic' version 2.4.1 from 2010-06-29.

Automatic conversion script
Id: cif_fix_enum 1527 2010-12-29 10:47:43Z saulius 
;
_cod_database_code 4020316

loop_
_symmetry_equiv_pos_as_xyz
'x, y, z'
'-x+1/2, -y, z+1/2'
'x+1/2, -y+1/2, -z'
'-x, y+1/2, -z+1/2'

loop_
_atom_site_aniso_label
_atom_site_aniso_U_11
_atom_site_aniso_U_22
_atom_site_aniso_U_33
_atom_site_aniso_U_23
_atom_site_aniso_U_13
_atom_site_aniso_U_12
N1 0.052(2) 0.0533(14) 0.063(2) 0.0044(13) 0.0007(14) 0.0023(13)
C2 0.059(2) 0.058(2) 0.048(2) 0.0079(15) -0.0028(15) 0.008(2)
C3 0.048(2) 0.045(2) 0.043(2) -0.0020(13) -0.0093(13) 0.0080(14)
C4 0.046(2) 0.0391(14) 0.040(2) -0.0029(12) -0.0091(12) 0.0076(13)
C5 0.048(2) 0.0385(14) 0.046(2) -0.0020(13) -0.0076(13) 0.0089(13)
C6 0.059(2) 0.052(2) 0.045(2) 0.0055(15) 0.0003(14) 0.011(2)
C7 0.087(2) 0.044(2) 0.043(2) -0.0052(14) -0.003(2) 0.009(2)
C8 0.084(2) 0.0395(15) 0.048(2) -0.0014(14) -0.007(2) -0.003(2)
C9 0.058(2) 0.0393(14) 0.046(2) 0.0049(13) -0.0046(14) 0.0044(14)
C10 0.056(2) 0.047(2) 0.060(2) 0.007(2) -0.0095(15) -0.0022(15)
C11 0.082(3) 0.078(2) 0.052(2) 0.005(2) 0.001(2) 0.015(2)
O12 0.0620(14) 0.0626(12) 0.0533(12) -0.0056(11) 0.0071(11) 0.0100(12)
O13 0.0550(12) 0.0408(9) 0.0442(10) -0.0080(8) -0.0034(8) 0.0055(10)
C14 0.053(2) 0.053(2) 0.053(2) -0.0161(15) 0.0022(15) 0.0029(15)
C15 0.069(2) 0.048(2) 0.075(2) -0.011(2) 0.004(2) 0.008(2)
C16 0.070(2) 0.094(3) 0.072(2) -0.043(2) -0.008(2) -0.003(2)
O17 0.0513(12) 0.0575(12) 0.0633(13) 0.0016(10) -0.0145(10) -0.0031(10)
C18 0.077(3) 0.082(2) 0.067(2) 0.001(2) 0.014(2) 0.012(2)
O19 0.145(2) 0.0695(15) 0.0517(14) -0.0210(12) 0.0122(15) -0.009(2)
O20 0.134(2) 0.0556(13) 0.067(2) -0.0190(12) -0.005(2) -0.025(2)
C21 0.176(5) 0.069(2) 0.065(3) -0.024(2) 0.004(3) -0.020(3)
C22 0.062(2) 0.047(2) 0.079(3) 0.009(2) 0.001(2) 0.000(2)
O23 0.153(3) 0.078(2) 0.117(2) 0.044(2) 0.060(2) 0.027(2)
O24 0.131(2) 0.0510(12) 0.102(2) 0.0200(13) 0.032(2) 0.029(2)
C25 0.120(4) 0.055(2) 0.139(4) 0.030(2) 0.021(3) 0.021(2)
C26 0.126(4) 0.098(3) 0.213(6) 0.043(4) 0.043(5) 0.035(3)

loop_
_atom_site_label
_atom_site_type_symbol
_atom_site_fract_x
_atom_site_fract_y
_atom_site_fract_z
_atom_site_U_iso_or_equiv
_atom_site_thermal_displace_type
_atom_site_occupancy
_atom_site_calc_flag
_atom_site_refinement_flags
_atom_site_disorder_group
N1 N 0.1113(5) 0.8155(2) 0.90636(9) 0.0564(7) Uani 1 d . .
HN1 H -0.0200 0.7800 0.9302 0.068 Uiso 1 d . .
C2 C 0.3111(5) 0.8544(2) 0.93811(12) 0.0547(8) Uani 1 d . .
H2 H 0.3975(5) 0.7933(2) 0.95278(12) 0.066 Uiso 1 calc R .
C3 C 0.4845(5) 0.9178(2) 0.90455(10) 0.0452(7) Uani 1 d . .
H3 H 0.6347(5) 0.9319(2) 0.92335(10) 0.054 Uiso 1 calc R .
C4 C 0.5428(5) 0.8626(2) 0.85520(10) 0.0418(7) Uani 1 d . .
C5 C 0.7316(5) 0.9003(2) 0.82500(10) 0.0441(7) Uani 1 d . .
C6 C 0.7820(6) 0.8599(2) 0.77639(11) 0.0521(8) Uani 1 d . .
C7 C 0.6329(7) 0.7774(2) 0.76151(11) 0.0579(8) Uani 1 d . .
C8 C 0.4527(6) 0.7366(2) 0.79110(12) 0.0571(8) Uani 1 d . .
C9 C 0.3998(5) 0.7763(2) 0.83855(11) 0.0476(7) Uani 1 d . .
C10 C 0.1919(5) 0.7350(2) 0.87041(12) 0.0544(8) Uani 1 d . .
H10 H 0.0565(5) 0.7220(2) 0.84697(12) 0.065 Uiso 1 calc R .
C11 C 0.2137(7) 0.9224(3) 0.98044(12) 0.0705(10) Uani 1 d . .
H11A H 0.0865(7) 0.8838(3) 0.99811(12) 0.085 Uiso 1 calc R .
H11B H 0.3424(7) 0.9366(3) 1.00477(12) 0.085 Uiso 1 calc R .
O12 O 0.1186(4) 1.0216(2) 0.96225(8) 0.0593(6) Uani 1 d . .
O13 O 0.3700(3) 1.01802(14) 0.89089(6) 0.0467(5) Uani 1 d . .
C14 C 0.2892(5) 1.0812(2) 0.93295(12) 0.0531(8) Uani 1 d . .
C15 C 0.1494(7) 1.1721(2) 0.90963(13) 0.0642(9) Uani 1 d . .
H15A H 0.2537(11) 1.2118(9) 0.8873(6) 0.080 Uiso 1 calc R .
H15B H 0.0906(29) 1.2181(9) 0.93620(13) 0.080 Uiso 1 calc R .
H15C H 0.0147(21) 1.1444(3) 0.8906(6) 0.080 Uiso 1 calc R .
C16 C 0.5003(7) 1.1200(3) 0.96535(14) 0.0786(11) Uani 1 d . .
H16A H 0.6049(22) 1.1640(14) 0.9450(3) 0.098 Uiso 1 calc R .
H16B H 0.5898(23) 1.0598(3) 0.9779(7) 0.098 Uiso 1 calc R .
H16C H 0.4394(7) 1.1608(15) 0.9936(5) 0.098 Uiso 1 calc R .
O17 O 0.8724(4) 0.9836(2) 0.84232(7) 0.0574(5) Uani 1 d . .
HO17 H 1.0125 0.9400 0.8640 0.072 Uiso 1 d . .
C18 C 0.9777(7) 0.9044(3) 0.74287(13) 0.0754(10) Uani 1 d . .
H18A H 1.1299(10) 0.9019(16) 0.7606(3) 0.094 Uiso 1 calc R .
H18B H 0.9399(21) 0.9771(6) 0.7343(7) 0.094 Uiso 1 calc R .
H18C H 0.9885(28) 0.8628(11) 0.7122(4) 0.094 Uiso 1 calc R .
O19 O 0.6391(6) 0.7265(2) 0.71508(8) 0.0887(8) Uani 1 d . .
O20 O 0.3314(5) 0.6569(2) 0.76523(9) 0.0855(8) Uani 1 d . .
C21 C 0.4656(10) 0.6427(3) 0.7196(2) 0.103(2) Uani 1 d . .
H21A H 0.3570(10) 0.6437(3) 0.6905(2) 0.124 Uiso 1 calc R .
H21B H 0.5478(10) 0.5742(3) 0.7203(2) 0.124 Uiso 1 calc R .
C22 C 0.2449(7) 0.6288(2) 0.89735(14) 0.0628(9) Uani 1 d . .
O23 O 0.1694(6) 0.6076(2) 0.93830(13) 0.1159(12) Uani 1 d . .
O24 O 0.3846(5) 0.5664(2) 0.87197(11) 0.0947(9) Uani 1 d . .
C25 C 0.4316(9) 0.4608(3) 0.8925(2) 0.105(2) Uani 1 d . .
H25A H 0.4352(9) 0.4638(3) 0.9295(2) 0.126 Uiso 1 calc R .
H25B H 0.3033(9) 0.4123(3) 0.8823(2) 0.126 Uiso 1 calc R .
C26 C 0.6506(10) 0.4244(4) 0.8744(3) 0.146(2) Uani 1 d . .
H26A H 0.6818(34) 0.3545(13) 0.8879(12) 0.182 Uiso 1 calc R .
H26B H 0.7772(13) 0.4722(17) 0.8850(12) 0.182 Uiso 1 calc R .
H26C H 0.6457(25) 0.4212(29) 0.8378(3) 0.182 Uiso 1 calc R .

loop_
_geom_bond_atom_site_label_1
_geom_bond_atom_site_label_2
_geom_bond_distance
_geom_bond_site_symmetry_2
_geom_bond_publ_flag
N1 C10 1.450(4) . ?
N1 C2 1.464(4) . ?
C2 C11 1.498(5) . ?
C2 C3 1.522(4) . ?
C3 O13 1.450(3) . ?
C3 C4 1.500(4) . ?
C4 C5 1.390(4) . ?
C4 C9 1.407(4) . ?
C5 O17 1.378(3) . ?
C5 C6 1.398(4) . ?
C6 C7 1.377(4) . ?
C6 C18 1.499(5) . ?
C7 C8 1.360(5) . ?
C7 O19 1.373(4) . ?
C8 C9 1.370(4) . ?
C8 O20 1.380(4) . ?
C9 C10 1.509(4) . ?
C10 C22 1.533(4) . ?
C11 O12 1.430(4) . ?
O12 C14 1.425(4) . ?
O13 C14 1.427(3) . ?
C14 C15 1.505(4) . ?
C14 C16 1.520(4) . ?
O19 C21 1.425(5) . ?
O20 C21 1.417(5) . ?
C22 O23 1.181(4) . ?
C22 O24 1.284(4) . ?
O24 C25 1.451(4) . ?
C25 C26 1.374(6) . ?

loop_
_cod_related_entry_id
_cod_related_entry_database
_cod_related_entry_code
1 ChemSpider 21176498
